data_7017440
loop_
_publ_author_name
'Taouss, Christina'
'Jones, Peter G.'

_publ_section_title
;
 Halogenation of (phosphine chalcogenide)gold(i) halides; some unexpected
 products.
;
_journal_issue 44
_journal_name_full 'Dalton transactions (Cambridge, England : 2003)'
_journal_page_first 11687
_journal_page_last 11689
_journal_paper_doi 10.1039/c1dt11476j
_journal_volume 40
_journal_year 2011
_chemical_formula_sum 'C25 H22 Au I5 P2 S'
_chemical_formula_weight 1247.89
_chemical_name_systematic
;
?
;
_space_group_IT_number 19
_symmetry_cell_setting orthorhombic
_symmetry_space_group_name_Hall 'P 2ac 2ab'
_symmetry_space_group_name_H-M 'P 21 21 21'
_atom_sites_solution_hydrogens geom
_atom_sites_solution_primary direct
_atom_sites_solution_secondary difmap
_audit_creation_method SHELXL-97
_cell_angle_alpha 90.00
_cell_angle_beta 90.00
_cell_angle_gamma 90.00
_cell_formula_units_Z 4
_cell_length_a 10.4495(5)
_cell_length_b 14.0201(3)
_cell_length_c 21.6335(5)
_cell_measurement_reflns_used 28519
_cell_measurement_temperature 100(2)
_cell_measurement_theta_max 30.8512
_cell_measurement_theta_min 2.1596
_cell_volume 3169.37(18)
_computing_cell_refinement
;
'Sat Jan 16 09:24:55 2010'
;
_computing_data_collection
;
'Sat Jan 16 09:24:55 2010'
;
_computing_data_reduction
;
'Sat Jan 16 09:24:55 2010'
;
_computing_molecular_graphics 'Bruker XP'
_computing_publication_material SHELXL-97
_computing_structure_refinement 'SHELXL-97 (Sheldrick, 1997)'
_computing_structure_solution 'SHELXS-97 (Sheldrick, 1990)'
_diffrn_ambient_temperature 100(2)
_diffrn_detector_area_resol_mean 16.1419
_diffrn_measured_fraction_theta_full 0.998
_diffrn_measured_fraction_theta_max 0.998
_diffrn_measurement_device_type 'Xcalibur, Eos'
_diffrn_measurement_method '\w scans'
_diffrn_radiation_monochromator graphite
_diffrn_radiation_source 'fine-focus sealed tube'
_diffrn_radiation_type MoK\a
_diffrn_radiation_wavelength 0.71073
_diffrn_reflns_av_R_equivalents 0.0560
_diffrn_reflns_av_sigmaI/netI 0.0483
_diffrn_reflns_limit_h_max 13
_diffrn_reflns_limit_h_min -13
_diffrn_reflns_limit_k_max 18
_diffrn_reflns_limit_k_min -18
_diffrn_reflns_limit_l_max 28
_diffrn_reflns_limit_l_min -28
_diffrn_reflns_number 80673
_diffrn_reflns_theta_full 27.88
_diffrn_reflns_theta_max 27.88
_diffrn_reflns_theta_min 2.16
_exptl_absorpt_coefficient_mu 9.693
_exptl_absorpt_correction_T_max 1.00000
_exptl_absorpt_correction_T_min 0.48624
_exptl_absorpt_correction_type multi-scan
_exptl_absorpt_process_details
;
'Sat Jan 16 09:24:55 2010'
;
_exptl_crystal_colour black
_exptl_crystal_density_diffrn 2.615
_exptl_crystal_density_method 'not measured'
_exptl_crystal_description plate
_exptl_crystal_F_000 2248
_exptl_crystal_size_max 0.25
_exptl_crystal_size_mid 0.08
_exptl_crystal_size_min 0.01
_refine_diff_density_max 2.217
_refine_diff_density_min -1.743
_refine_diff_density_rms 0.152
_refine_ls_abs_structure_details 'Flack H D (1983), Acta Cryst. A39, 876-881'
_refine_ls_abs_structure_Flack 0.008(4)
_refine_ls_extinction_method none
_refine_ls_goodness_of_fit_ref 0.915
_refine_ls_hydrogen_treatment riding
_refine_ls_matrix_type full
_refine_ls_number_parameters 307
_refine_ls_number_reflns 7552
_refine_ls_number_restraints 0
_refine_ls_restrained_S_all 0.915
_refine_ls_R_factor_all 0.0296
_refine_ls_R_factor_gt 0.0238
_refine_ls_shift/su_max 0.002
_refine_ls_shift/su_mean 0.000
_refine_ls_structure_factor_coef Fsqd
_refine_ls_weighting_details 'calc w=1/[\s^2^(Fo^2^)+(0.0185P)^2^+0.0000P] where P=(Fo^2^+2Fc^2^)/3'
_refine_ls_weighting_scheme calc
_refine_ls_wR_factor_gt 0.0419
_refine_ls_wR_factor_ref 0.0425
_reflns_number_gt 6556
_reflns_number_total 7552
_reflns_threshold_expression >2sigma(I)
_cod_data_source_file c1dt11476j.txt
_cod_data_source_block zambia
_cod_database_code 7017440

loop_
_symmetry_equiv_pos_as_xyz
'x, y, z'
'-x+1/2, -y, z+1/2'
'-x, y+1/2, -z+1/2'
'x+1/2, -y+1/2, -z'

loop_
_atom_site_label
_atom_site_type_symbol
_atom_site_fract_x
_atom_site_fract_y
_atom_site_fract_z
_atom_site_U_iso_or_equiv
_atom_site_adp_type
_atom_site_occupancy
_atom_site_symmetry_multiplicity
_atom_site_calc_flag
_atom_site_refinement_flags
Au Au 0.33180(2) 0.776166(14) 0.827790(10) 0.01269(5) Uani 1 1 d .
I1 I 0.11393(3) 0.72591(3) 0.876810(17) 0.01749(8) Uani 1 1 d .
I2 I 0.28355(4) 0.95782(2) 0.849811(19) 0.02141(9) Uani 1 1 d .
I3 I 0.36701(4) 0.49784(3) 0.50422(2) 0.03534(12) Uani 1 1 d .
I4 I 0.31456(4) 0.66109(3) 0.578074(18) 0.01866(9) Uani 1 1 d .
I5 I 0.25849(4) 0.81143(3) 0.67021(2) 0.02387(9) Uani 1 1 d .
P1 P 0.38066(14) 0.61481(9) 0.81646(7) 0.0121(3) Uani 1 1 d .
P2 P 0.62988(14) 0.70508(10) 0.77869(7) 0.0136(3) Uani 1 1 d .
S S 0.52925(14) 0.82879(10) 0.78688(7) 0.0174(3) Uani 1 1 d .
C1 C 0.5167(5) 0.6109(4) 0.7635(3) 0.0146(13) Uani 1 1 d .
H1A H 0.5603 0.5486 0.7675 0.017 Uiso 1 1 calc R
H1B H 0.4853 0.6167 0.7205 0.017 Uiso 1 1 calc R
C11 C 0.2602(5) 0.5365(4) 0.7845(3) 0.0156(13) Uani 1 1 d .
C12 C 0.2432(5) 0.5269(4) 0.7215(3) 0.0182(13) Uani 1 1 d .
H12 H 0.2992 0.5590 0.6938 0.022 Uiso 1 1 calc R
C13 C 0.1460(6) 0.4715(4) 0.6987(3) 0.0250(15) Uani 1 1 d .
H13 H 0.1353 0.4651 0.6553 0.030 Uiso 1 1 calc R
C14 C 0.0643(6) 0.4252(4) 0.7379(3) 0.0270(16) Uani 1 1 d .
H14 H -0.0028 0.3869 0.7217 0.032 Uiso 1 1 calc R
C15 C 0.0794(6) 0.4343(4) 0.8012(3) 0.0220(15) Uani 1 1 d .
H15 H 0.0221 0.4027 0.8285 0.026 Uiso 1 1 calc R
C16 C 0.1777(5) 0.4892(3) 0.8247(3) 0.0175(12) Uani 1 1 d .
H16 H 0.1891 0.4947 0.8681 0.021 Uiso 1 1 calc R
C21 C 0.4349(5) 0.5655(4) 0.8890(3) 0.0120(12) Uani 1 1 d .
C22 C 0.4581(5) 0.4673(4) 0.8915(3) 0.0201(14) Uani 1 1 d .
H22 H 0.4437 0.4281 0.8564 0.024 Uiso 1 1 calc R
C23 C 0.5030(6) 0.4284(4) 0.9469(3) 0.0203(14) Uani 1 1 d .
H23 H 0.5157 0.3615 0.9502 0.024 Uiso 1 1 calc R
C24 C 0.5289(6) 0.4862(4) 0.9965(3) 0.0220(14) Uani 1 1 d .
H24 H 0.5632 0.4597 1.0333 0.026 Uiso 1 1 calc R
C25 C 0.5048(6) 0.5847(4) 0.9928(3) 0.0207(14) Uani 1 1 d .
H25 H 0.5207 0.6245 1.0275 0.025 Uiso 1 1 calc R
C26 C 0.4587(5) 0.6226(4) 0.9396(3) 0.0153(13) Uani 1 1 d .
H26 H 0.4427 0.6892 0.9371 0.018 Uiso 1 1 calc R
C31 C 0.7150(5) 0.6780(4) 0.8477(3) 0.0158(12) Uani 1 1 d .
C32 C 0.7628(6) 0.5862(4) 0.8584(3) 0.0174(13) Uani 1 1 d .
H32 H 0.7558 0.5386 0.8274 0.021 Uiso 1 1 calc R
C33 C 0.8199(6) 0.5651(4) 0.9141(3) 0.0242(14) Uani 1 1 d .
H33 H 0.8527 0.5030 0.9216 0.029 Uiso 1 1 calc R
C34 C 0.8294(6) 0.6349(4) 0.9590(3) 0.0265(15) Uani 1 1 d .
H34 H 0.8670 0.6193 0.9977 0.032 Uiso 1 1 calc R
C35 C 0.7851(6) 0.7275(5) 0.9490(3) 0.0255(14) Uani 1 1 d .
H35 H 0.7952 0.7750 0.9799 0.031 Uiso 1 1 calc R
C36 C 0.7264(6) 0.7492(4) 0.8934(3) 0.0184(14) Uani 1 1 d .
H36 H 0.6941 0.8116 0.8861 0.022 Uiso 1 1 calc R
C41 C 0.7336(5) 0.7110(4) 0.7129(3) 0.0145(13) Uani 1 1 d .
C42 C 0.8612(6) 0.6857(4) 0.7166(3) 0.0205(14) Uani 1 1 d .
H42 H 0.8971 0.6682 0.7553 0.025 Uiso 1 1 calc R
C43 C 0.9365(6) 0.6857(4) 0.6642(3) 0.0272(16) Uani 1 1 d .
H43 H 1.0233 0.6659 0.6665 0.033 Uiso 1 1 calc R
C44 C 0.8854(6) 0.7144(4) 0.6082(3) 0.0262(15) Uani 1 1 d .
H44 H 0.9381 0.7161 0.5725 0.031 Uiso 1 1 calc R
C45 C 0.7572(7) 0.7409(4) 0.6040(3) 0.0263(16) Uani 1 1 d .
H45 H 0.7218 0.7607 0.5656 0.032 Uiso 1 1 calc R
C46 C 0.6824(6) 0.7377(4) 0.6567(3) 0.0187(13) Uani 1 1 d .
H46 H 0.5944 0.7542 0.6542 0.022 Uiso 1 1 calc R

loop_
_atom_site_aniso_label
_atom_site_aniso_U_11
_atom_site_aniso_U_22
_atom_site_aniso_U_33
_atom_site_aniso_U_23
_atom_site_aniso_U_13
_atom_site_aniso_U_12
Au 0.01124(10) 0.00986(9) 0.01697(11) 0.00129(10) 0.00154(9) 0.00100(9)
I1 0.01366(18) 0.01662(18) 0.0222(2) 0.00091(18) 0.00483(16) -0.00004(17)
I2 0.0245(2) 0.01036(17) 0.0294(2) 0.00169(16) 0.00808(18) 0.00337(15)
I3 0.0305(3) 0.0448(3) 0.0307(3) -0.0036(2) -0.0004(2) 0.0063(2)
I4 0.0168(2) 0.02339(19) 0.0158(2) 0.00541(17) 0.00023(16) -0.00036(16)
I5 0.0212(2) 0.02149(19) 0.0289(2) -0.00124(19) -0.0007(2) -0.00052(15)
P1 0.0110(7) 0.0097(7) 0.0156(9) 0.0003(6) 0.0007(6) -0.0014(5)
P2 0.0107(7) 0.0115(8) 0.0187(8) -0.0011(6) 0.0018(6) -0.0007(5)
S 0.0124(7) 0.0119(7) 0.0277(9) 0.0038(7) 0.0042(6) -0.0007(6)
C1 0.016(3) 0.013(3) 0.015(3) 0.002(3) 0.004(3) -0.002(2)
C11 0.009(3) 0.008(3) 0.030(4) -0.001(3) 0.001(3) 0.001(2)
C12 0.017(3) 0.018(3) 0.020(4) 0.008(3) -0.002(3) -0.003(2)
C13 0.031(4) 0.020(3) 0.024(4) -0.003(3) -0.012(3) 0.002(3)
C14 0.018(3) 0.016(3) 0.047(5) -0.006(3) -0.017(3) -0.002(3)
C15 0.021(3) 0.011(3) 0.034(4) 0.006(3) -0.003(3) -0.008(2)
C16 0.018(3) 0.012(3) 0.022(3) -0.001(3) 0.002(3) 0.000(2)
C21 0.006(3) 0.018(3) 0.011(3) 0.001(2) 0.003(2) -0.004(2)
C22 0.016(3) 0.016(3) 0.028(4) 0.000(3) -0.003(3) 0.005(2)
C23 0.024(3) 0.009(3) 0.028(4) 0.006(3) 0.000(3) 0.005(2)
C24 0.021(3) 0.028(4) 0.017(4) 0.005(3) -0.004(3) 0.006(3)
C25 0.022(3) 0.020(3) 0.020(4) -0.002(3) -0.001(3) -0.005(3)
C26 0.011(3) 0.015(3) 0.020(4) 0.005(3) 0.004(3) 0.002(2)
C31 0.013(3) 0.018(3) 0.016(3) 0.000(2) 0.003(2) -0.004(2)
C32 0.019(3) 0.015(3) 0.018(3) -0.002(2) 0.001(3) -0.002(2)
C33 0.018(3) 0.020(3) 0.034(4) 0.004(3) 0.002(3) -0.001(3)
C34 0.017(3) 0.043(4) 0.020(4) 0.004(3) -0.006(3) -0.001(3)
C35 0.023(3) 0.031(3) 0.022(3) -0.007(3) 0.000(3) -0.007(3)
C36 0.016(3) 0.019(3) 0.020(3) 0.000(2) 0.000(3) -0.006(2)
C41 0.011(3) 0.006(3) 0.026(4) -0.004(2) 0.003(2) -0.002(2)
C42 0.017(3) 0.015(3) 0.029(4) -0.001(3) -0.001(3) -0.007(2)
C43 0.017(3) 0.019(3) 0.046(5) -0.008(3) 0.015(3) 0.001(2)
C44 0.029(4) 0.017(3) 0.033(4) 0.003(3) 0.015(3) -0.010(3)
C45 0.040(4) 0.021(3) 0.017(3) 0.000(3) 0.008(3) -0.004(3)
C46 0.016(3) 0.016(3) 0.023(3) -0.004(3) 0.006(3) -0.003(2)

loop_
_atom_type_symbol
_atom_type_description
_atom_type_scat_dispersion_real
_atom_type_scat_dispersion_imag
_atom_type_scat_source
C C 0.0033 0.0016 'International Tables Vol C Tables 4.2.6.8 and 6.1.1.4'
H H 0.0000 0.0000 'International Tables Vol C Tables 4.2.6.8 and 6.1.1.4'
P P 0.1023 0.0942 'International Tables Vol C Tables 4.2.6.8 and 6.1.1.4'
S S 0.1246 0.1234 'International Tables Vol C Tables 4.2.6.8 and 6.1.1.4'
I I -0.4742 1.8119 'International Tables Vol C Tables 4.2.6.8 and 6.1.1.4'
Au Au -2.0133 8.8022 'International Tables Vol C Tables 4.2.6.8 and 6.1.1.4'

loop_
_geom_angle_atom_site_label_1
_geom_angle_atom_site_label_2
_geom_angle_atom_site_label_3
_geom_angle
P1 Au S 94.15(5)
P1 Au I1 88.38(4)
S Au I1 176.97(4)
P1 Au I2 175.39(4)
S Au I2 86.17(4)
I1 Au I2 91.175(13)
I3 I4 I5 171.675(19)
C21 P1 C11 108.5(3)
C21 P1 C1 106.8(3)
C11 P1 C1 106.5(3)
C21 P1 Au 110.41(18)
C11 P1 Au 118.50(18)
C1 P1 Au 105.37(18)
C31 P2 C41 112.0(3)
C31 P2 C1 109.0(3)
C41 P2 C1 106.6(3)
C31 P2 S 111.50(19)
C41 P2 S 109.99(18)
C1 P2 S 107.50(19)
P2 S Au 102.56(7)
P2 C1 P1 112.0(3)
C12 C11 C16 119.4(5)
C12 C11 P1 121.7(4)
C16 C11 P1 118.8(5)
C13 C12 C11 120.3(6)
C14 C13 C12 120.6(6)
C13 C14 C15 119.9(6)
C16 C15 C14 120.0(6)
C15 C16 C11 119.8(6)
C26 C21 C22 120.7(5)
C26 C21 P1 121.5(4)
C22 C21 P1 117.7(4)
C21 C22 C23 118.4(5)
C24 C23 C22 120.4(5)
C23 C24 C25 120.0(6)
C26 C25 C24 119.8(6)
C25 C26 C21 120.6(5)
C32 C31 C36 120.3(5)
C32 C31 P2 120.8(4)
C36 C31 P2 118.7(4)
C33 C32 C31 119.8(5)
C32 C33 C34 119.7(6)
C33 C34 C35 121.6(6)
C36 C35 C34 119.2(6)
C35 C36 C31 119.4(5)
C46 C41 C42 119.7(5)
C46 C41 P2 118.6(4)
C42 C41 P2 121.7(5)
C43 C42 C41 120.1(6)
C42 C43 C44 120.0(6)
C43 C44 C45 120.4(6)
C46 C45 C44 118.7(6)
C41 C46 C45 121.1(5)

loop_
_geom_bond_atom_site_label_1
_geom_bond_atom_site_label_2
_geom_bond_distance
Au P1 2.3320(14)
Au S 2.3632(14)
Au I1 2.6084(4)
Au I2 2.6396(4)
I3 I4 2.8447(6)
I4 I5 2.9596(6)
P1 C21 1.807(6)
P1 C11 1.808(6)
P1 C1 1.827(6)
P2 C31 1.779(6)
P2 C41 1.791(6)
P2 C1 1.802(6)
P2 S 2.036(2)
C11 C12 1.381(8)
C11 C16 1.392(7)
C12 C13 1.372(8)
C13 C14 1.367(9)
C14 C15 1.385(9)
C15 C16 1.381(8)
C21 C26 1.378(8)
C21 C22 1.398(7)
C22 C23 1.398(8)
C23 C24 1.372(8)
C24 C25 1.405(8)
C25 C26 1.357(8)
C31 C32 1.401(7)
C31 C36 1.410(7)
C32 C33 1.376(8)
C33 C34 1.382(8)
C34 C35 1.396(8)
C35 C36 1.383(8)
C41 C46 1.379(8)
C41 C42 1.383(8)
C42 C43 1.380(8)
C43 C44 1.383(9)
C44 C45 1.393(9)
C45 C46 1.385(8)

loop_
_geom_torsion_atom_site_label_1
_geom_torsion_atom_site_label_2
_geom_torsion_atom_site_label_3
_geom_torsion_atom_site_label_4
_geom_torsion
S Au P1 C21 98.97(19)
I1 Au P1 C21 -79.36(19)
I2 Au P1 C21 5.2(6)
S Au P1 C11 -135.0(2)
I1 Au P1 C11 46.7(2)
I2 Au P1 C11 131.2(5)
S Au P1 C1 -16.0(2)
I1 Au P1 C1 165.6(2)
I2 Au P1 C1 -109.8(5)
C31 P2 S Au -88.5(2)
C41 P2 S Au 146.6(2)
C1 P2 S Au 30.9(2)
P1 Au S P2 -7.87(8)
I1 Au S P2 138.7(7)
I2 Au S P2 167.52(7)
C31 P2 C1 P1 73.2(4)
C41 P2 C1 P1 -165.7(3)
S P2 C1 P1 -47.8(3)
C21 P1 C1 P2 -77.5(3)
C11 P1 C1 P2 166.7(3)
Au P1 C1 P2 40.0(3)
C21 P1 C11 C12 -149.3(5)
C1 P1 C11 C12 -34.6(5)
Au P1 C11 C12 83.8(5)
C21 P1 C11 C16 34.6(5)
C1 P1 C11 C16 149.3(4)
Au P1 C11 C16 -92.3(4)
C16 C11 C12 C13 0.0(8)
P1 C11 C12 C13 -176.0(4)
C11 C12 C13 C14 0.3(9)
C12 C13 C14 C15 0.0(9)
C13 C14 C15 C16 -0.7(9)
C14 C15 C16 C11 1.0(8)
C12 C11 C16 C15 -0.7(8)
P1 C11 C16 C15 175.5(4)
C11 P1 C21 C26 -139.7(5)
C1 P1 C21 C26 105.9(5)
Au P1 C21 C26 -8.2(5)
C11 P1 C21 C22 43.4(5)
C1 P1 C21 C22 -71.1(5)
Au P1 C21 C22 174.8(4)
C26 C21 C22 C23 1.6(8)
P1 C21 C22 C23 178.5(4)
C21 C22 C23 C24 -2.9(9)
C22 C23 C24 C25 2.9(9)
C23 C24 C25 C26 -1.6(9)
C24 C25 C26 C21 0.2(9)
C22 C21 C26 C25 -0.2(8)
P1 C21 C26 C25 -177.1(4)
C41 P2 C31 C32 -72.9(5)
C1 P2 C31 C32 44.8(5)
S P2 C31 C32 163.3(4)
C41 P2 C31 C36 111.1(5)
C1 P2 C31 C36 -131.1(4)
S P2 C31 C36 -12.6(5)
C36 C31 C32 C33 0.7(9)
P2 C31 C32 C33 -175.2(5)
C31 C32 C33 C34 0.1(9)
C32 C33 C34 C35 -1.6(10)
C33 C34 C35 C36 2.2(9)
C34 C35 C36 C31 -1.3(9)
C32 C31 C36 C35 -0.1(9)
P2 C31 C36 C35 175.9(4)
C31 P2 C41 C46 -175.7(4)
C1 P2 C41 C46 65.2(5)
S P2 C41 C46 -51.1(5)
C31 P2 C41 C42 7.2(5)
C1 P2 C41 C42 -112.0(5)
S P2 C41 C42 131.8(4)
C46 C41 C42 C43 -1.0(8)
P2 C41 C42 C43 176.1(4)
C41 C42 C43 C44 2.4(8)
C42 C43 C44 C45 -1.8(9)
C43 C44 C45 C46 0.0(9)
C42 C41 C46 C45 -0.9(8)
P2 C41 C46 C45 -178.1(4)
C44 C45 C46 C41 1.4(8)
